data_2240879
loop_
_publ_author_name
'Han, Hongfei'
'Guo, Zhiqiang'
'Wei, Xuehong'

_publ_section_title
;
 Crystal structure of 1,2-bis(2,6-dimethylphenyl)-3-phenylguanidine
;
_journal_coeditor_code PK2556
_journal_issue 7
_journal_name_full 'Acta Crystallographica Section E'
_journal_page_first o506
_journal_page_last o507
_journal_paper_doi 10.1107/S2056989015011822
_journal_volume 71
_journal_year 2015
_chemical_formula_iupac 'C23 H25 N3'
_chemical_formula_moiety 'C23 H25 N3'
_chemical_formula_sum 'C23 H25 N3'
_chemical_formula_weight 343.46
_chemical_name_systematic
;
1,2-Bis(2,6-dimethylphenyl)-3-phenylguanidine
;
_space_group_IT_number 29
_symmetry_cell_setting orthorhombic
_symmetry_space_group_name_Hall 'P 2c -2ac'
_symmetry_space_group_name_H-M 'P c a 21'
_atom_sites_solution_hydrogens geom
_atom_sites_solution_primary direct
_atom_sites_solution_secondary difmap
_audit_creation_method 'form.cif (version 2.0)'
_cell_angle_alpha 90.00
_cell_angle_beta 90.00
_cell_angle_gamma 90.00
_cell_formula_units_Z 4
_cell_length_a 19.003(7)
_cell_length_b 7.924(3)
_cell_length_c 13.056(5)
_cell_measurement_reflns_used 2316
_cell_measurement_temperature 194(2)
_cell_measurement_theta_max 23.46
_cell_measurement_theta_min 2.78
_cell_volume 1966.0(13)
_computing_cell_refinement
;
SAINT (Bruker, 2007)
;
_computing_data_collection
;
APEX2 (Bruker, 2007)
;
_computing_data_reduction
;
SAINT (Bruker, 2007)
;
_computing_molecular_graphics
;
SHELXTL (Sheldrick, 2008)
;
_computing_publication_material
;
publCIF (Westrip, 2010)
;
_computing_structure_refinement
;
SHELXL97 (Sheldrick, 2008)
;
_computing_structure_solution
;
SHELXS97 (Sheldrick, 2008)
;
_diffrn_ambient_temperature 194(2)
_diffrn_measured_fraction_theta_full 0.997
_diffrn_measured_fraction_theta_max 0.997
_diffrn_measurement_device_type 'Bruker SMART CCD area-detector'
_diffrn_measurement_method '\f and \w scans'
_diffrn_radiation_monochromator graphite
_diffrn_radiation_source 'fine-focus sealed tube'
_diffrn_radiation_type MoK\a
_diffrn_radiation_wavelength 0.71073
_diffrn_reflns_av_R_equivalents 0.0380
_diffrn_reflns_av_sigmaI/netI 0.0415
_diffrn_reflns_limit_h_max 23
_diffrn_reflns_limit_h_min -23
_diffrn_reflns_limit_k_max 5
_diffrn_reflns_limit_k_min -9
_diffrn_reflns_limit_l_max 15
_diffrn_reflns_limit_l_min -15
_diffrn_reflns_number 10737
_diffrn_reflns_theta_full 25.50
_diffrn_reflns_theta_max 25.50
_diffrn_reflns_theta_min 2.65
_exptl_absorpt_coefficient_mu 0.069
_exptl_absorpt_correction_T_max 0.9796
_exptl_absorpt_correction_T_min 0.9763
_exptl_absorpt_correction_type multi-scan
_exptl_absorpt_process_details
;
(SADABS; Sheldrick, 1996)
;
_exptl_crystal_colour colourless
_exptl_crystal_density_diffrn 1.160
_exptl_crystal_density_method 'not measured'
_exptl_crystal_description block
_exptl_crystal_F_000 736
_exptl_crystal_size_max 0.35
_exptl_crystal_size_mid 0.33
_exptl_crystal_size_min 0.30
_refine_diff_density_max 0.143
_refine_diff_density_min -0.143
_refine_ls_extinction_method none
_refine_ls_goodness_of_fit_ref 1.015
_refine_ls_hydrogen_treatment constr
_refine_ls_matrix_type full
_refine_ls_number_parameters 239
_refine_ls_number_reflns 3547
_refine_ls_number_restraints 1
_refine_ls_restrained_S_all 1.015
_refine_ls_R_factor_all 0.0648
_refine_ls_R_factor_gt 0.0409
_refine_ls_shift/su_max 0.001
_refine_ls_shift/su_mean 0.000
_refine_ls_structure_factor_coef Fsqd
_refine_ls_weighting_details 'calc w=1/[\s^2^(Fo^2^)+(0.0564P)^2^] where P=(Fo^2^+2Fc^2^)/3'
_refine_ls_weighting_scheme calc
_refine_ls_wR_factor_gt 0.0929
_refine_ls_wR_factor_ref 0.1044
_reflns_number_gt 2649
_reflns_number_total 3547
_reflns_threshold_expression >2\s(I)
_cod_data_source_file pk2556sup1.cif
_cod_data_source_block I
_cod_database_code 2240879

loop_
_symmetry_equiv_pos_as_xyz
'x, y, z'
'-x, -y, z+1/2'
'-x+1/2, y, z+1/2'
'x+1/2, -y, z'

loop_
_atom_site_type_symbol
_atom_site_label
_atom_site_fract_x
_atom_site_fract_y
_atom_site_fract_z
_atom_site_U_iso_or_equiv
_atom_site_adp_type
_atom_site_calc_flag
_atom_site_refinement_flags
_atom_site_occupancy
_atom_site_symmetry_multiplicity
N N1 0.51390(8) 0.8726(2) 0.22933(14) 0.0499(4) Uani d . 1 1
H H1 0.5001 0.8129 0.2815 0.060 Uiso d R 1 1
N N2 0.39761(8) 0.9417(2) 0.19326(13) 0.0470(4) Uani d . 1 1
N N3 0.48706(8) 1.0319(2) 0.08715(13) 0.0494(5) Uani d . 1 1
H H3 0.5300 1.0109 0.0680 0.059 Uiso d R 1 1
C C1 0.58760(9) 0.8820(3) 0.21187(15) 0.0414(5) Uani d . 1 1
C C2 0.62483(11) 1.0196(3) 0.24776(18) 0.0535(6) Uani d . 1 1
C C3 0.69708(12) 1.0198(4) 0.2354(2) 0.0693(7) Uani d . 1 1
H H3A 0.7238 1.1136 0.2586 0.083 Uiso calc R 1 1
C C4 0.73035(12) 0.8867(4) 0.1904(2) 0.0695(7) Uani d . 1 1
H H4 0.7801 0.8879 0.1840 0.083 Uiso calc R 1 1
C C5 0.69327(12) 0.7521(4) 0.15447(18) 0.0612(6) Uani d . 1 1
H H5 0.7173 0.6614 0.1223 0.073 Uiso calc R 1 1
C C6 0.62094(10) 0.7464(3) 0.16442(17) 0.0482(5) Uani d . 1 1
C C7 0.58943(16) 1.1640(3) 0.3014(2) 0.0825(8) Uani d . 1 1
H H7A 0.5631 1.1213 0.3605 0.124 Uiso calc R 1 1
H H7B 0.5570 1.2202 0.2539 0.124 Uiso calc R 1 1
H H7C 0.6250 1.2448 0.3247 0.124 Uiso calc R 1 1
C C8 0.57928(15) 0.5980(3) 0.1261(2) 0.0732(7) Uani d . 1 1
H H8A 0.5423 0.6375 0.0796 0.110 Uiso calc R 1 1
H H8B 0.5578 0.5392 0.1843 0.110 Uiso calc R 1 1
H H8C 0.6106 0.5204 0.0894 0.110 Uiso calc R 1 1
C C9 0.46259(9) 0.9480(3) 0.17228(15) 0.0392(4) Uani d . 1 1
C C10 0.37336(10) 0.8594(3) 0.28195(16) 0.0470(5) Uani d . 1 1
C C11 0.36221(11) 0.9503(4) 0.37126(18) 0.0592(7) Uani d . 1 1
C C12 0.32944(14) 0.8739(5) 0.4525(2) 0.0830(9) Uani d . 1 1
H H12 0.3214 0.9366 0.5133 0.100 Uiso calc R 1 1
C C13 0.30812(15) 0.7093(6) 0.4476(3) 0.0950(12) Uani d . 1 1
H H13 0.2852 0.6584 0.5044 0.114 Uiso calc R 1 1
C C14 0.32015(14) 0.6189(4) 0.3606(3) 0.0918(11) Uani d . 1 1
H H14 0.3059 0.5041 0.3580 0.110 Uiso calc R 1 1
C C15 0.35250(11) 0.6897(3) 0.2757(2) 0.0628(7) Uani d . 1 1
C C16 0.38379(16) 1.1319(4) 0.3781(2) 0.0814(9) Uani d . 1 1
H H16A 0.3731 1.1888 0.3133 0.122 Uiso calc R 1 1
H H16B 0.4344 1.1389 0.3916 0.122 Uiso calc R 1 1
H H16C 0.3580 1.1868 0.4338 0.122 Uiso calc R 1 1
C C17 0.36204(16) 0.5931(4) 0.1775(3) 0.0942(10) Uani d . 1 1
H H17A 0.3381 0.6526 0.1217 0.141 Uiso calc R 1 1
H H17B 0.3419 0.4799 0.1850 0.141 Uiso calc R 1 1
H H17C 0.4123 0.5839 0.1619 0.141 Uiso calc R 1 1
C C18 0.44829(10) 1.1495(3) 0.02788(14) 0.0437(5) Uani d . 1 1
C C19 0.37790(11) 1.1326(3) 0.00775(16) 0.0546(6) Uani d . 1 1
H H19 0.3529 1.0372 0.0326 0.065 Uiso calc R 1 1
C C20 0.34337(13) 1.2550(3) -0.04892(17) 0.0641(7) Uani d . 1 1
H H20 0.2943 1.2446 -0.0611 0.077 Uiso calc R 1 1
C C21 0.37888(15) 1.3896(3) -0.0873(2) 0.0685(7) Uani d . 1 1
H H21 0.3546 1.4731 -0.1258 0.082 Uiso calc R 1 1
C C22 0.44980(15) 1.4048(3) -0.07045(19) 0.0666(7) Uani d . 1 1
H H22 0.4749 1.4976 -0.0985 0.080 Uiso calc R 1 1
C C23 0.48466(11) 1.2853(3) -0.01269(16) 0.0533(5) Uani d . 1 1
H H23 0.5338 1.2964 -0.0007 0.064 Uiso calc R 1 1

loop_
_atom_site_aniso_label
_atom_site_aniso_U_11
_atom_site_aniso_U_22
_atom_site_aniso_U_33
_atom_site_aniso_U_12
_atom_site_aniso_U_13
_atom_site_aniso_U_23
N1 0.0348(8) 0.0591(10) 0.0557(10) 0.0034(8) 0.0009(8) 0.0171(9)
N2 0.0339(9) 0.0611(11) 0.0460(10) 0.0061(8) 0.0012(7) 0.0097(9)
N3 0.0358(9) 0.0664(12) 0.0461(9) 0.0083(8) 0.0054(7) 0.0140(10)
C1 0.0336(10) 0.0483(11) 0.0424(11) -0.0002(9) -0.0060(8) 0.0072(10)
C2 0.0533(12) 0.0528(13) 0.0543(13) -0.0053(11) -0.0068(11) 0.0059(11)
C3 0.0564(14) 0.0834(19) 0.0682(15) -0.0248(14) -0.0165(13) 0.0080(15)
C4 0.0356(11) 0.111(2) 0.0622(15) -0.0066(13) -0.0028(11) 0.0113(17)
C5 0.0477(13) 0.0820(18) 0.0540(13) 0.0115(12) 0.0023(10) -0.0007(13)
C6 0.0432(11) 0.0551(13) 0.0461(11) 0.0001(10) -0.0039(10) 0.0016(11)
C7 0.0967(19) 0.0517(14) 0.099(2) 0.0000(14) -0.0121(17) -0.0118(17)
C8 0.0800(18) 0.0600(17) 0.0795(17) -0.0056(14) -0.0001(14) -0.0135(14)
C9 0.0368(10) 0.0428(11) 0.0379(10) 0.0029(9) -0.0032(9) -0.0003(9)
C10 0.0295(9) 0.0615(14) 0.0498(12) 0.0091(10) 0.0007(9) 0.0086(11)
C11 0.0449(13) 0.0842(18) 0.0483(13) 0.0202(13) 0.0008(10) 0.0096(13)
C12 0.0684(18) 0.127(3) 0.0534(15) 0.0326(18) 0.0107(13) 0.0181(18)
C13 0.0656(17) 0.129(3) 0.091(2) 0.0279(19) 0.0308(16) 0.058(2)
C14 0.0606(16) 0.078(2) 0.137(3) 0.0074(15) 0.0213(18) 0.044(2)
C15 0.0420(12) 0.0628(15) 0.0837(17) 0.0046(11) 0.0078(12) 0.0096(15)
C16 0.088(2) 0.085(2) 0.0710(17) 0.0123(17) -0.0064(15) -0.0176(17)
C17 0.0784(18) 0.0710(18) 0.133(3) -0.0084(15) 0.015(2) -0.023(2)
C18 0.0450(11) 0.0506(13) 0.0355(10) 0.0058(9) 0.0019(9) 0.0008(10)
C19 0.0453(12) 0.0729(17) 0.0455(12) 0.0040(11) -0.0026(9) 0.0083(12)
C20 0.0533(13) 0.0902(19) 0.0487(12) 0.0137(13) -0.0040(11) 0.0067(14)
C21 0.0819(18) 0.0696(18) 0.0541(14) 0.0251(15) -0.0055(13) 0.0062(14)
C22 0.090(2) 0.0497(15) 0.0606(15) 0.0046(13) -0.0032(13) 0.0051(13)
C23 0.0574(13) 0.0517(13) 0.0509(12) -0.0007(11) -0.0028(11) -0.0014(12)

loop_
_atom_type_symbol
_atom_type_description
_atom_type_scat_dispersion_real
_atom_type_scat_dispersion_imag
_atom_type_scat_source
C C 0.0033 0.0016 'International Tables Vol C Tables 4.2.6.8 and 6.1.1.4'
H H 0.0000 0.0000 'International Tables Vol C Tables 4.2.6.8 and 6.1.1.4'
N N 0.0061 0.0033 'International Tables Vol C Tables 4.2.6.8 and 6.1.1.4'

loop_
_geom_angle_atom_site_label_1
_geom_angle_atom_site_label_2
_geom_angle_atom_site_label_3
_geom_angle
C9 N1 C1 126.42(17)
C9 N1 H1 116.8
C1 N1 H1 116.8
C9 N2 C10 121.07(16)
C9 N3 C18 125.64(16)
C9 N3 H3 117.2
C18 N3 H3 117.2
C2 C1 C6 121.78(17)
C2 C1 N1 119.46(19)
C6 C1 N1 118.63(17)
C1 C2 C3 118.0(2)
C1 C2 C7 122.0(2)
C3 C2 C7 119.9(2)
C4 C3 C2 120.7(2)
C4 C3 H3A 119.7
C2 C3 H3A 119.7
C5 C4 C3 121.0(2)
C5 C4 H4 119.5
C3 C4 H4 119.5
C4 C5 C6 120.5(2)
C4 C5 H5 119.7
C6 C5 H5 119.7
C5 C6 C1 118.0(2)
C5 C6 C8 121.2(2)
C1 C6 C8 120.80(18)
C2 C7 H7A 109.5
C2 C7 H7B 109.5
H7A C7 H7B 109.5
C2 C7 H7C 109.5
H7A C7 H7C 109.5
H7B C7 H7C 109.5
C6 C8 H8A 109.5
C6 C8 H8B 109.5
H8A C8 H8B 109.5
C6 C8 H8C 109.5
H8A C8 H8C 109.5
H8B C8 H8C 109.5
N2 C9 N1 124.15(18)
N2 C9 N3 121.58(17)
N1 C9 N3 114.26(16)
C11 C10 C15 120.2(2)
C11 C10 N2 120.1(2)
C15 C10 N2 119.2(2)
C12 C11 C10 119.4(3)
C12 C11 C16 120.2(3)
C10 C11 C16 120.5(2)
C13 C12 C11 121.3(3)
C13 C12 H12 119.3
C11 C12 H12 119.3
C14 C13 C12 119.3(3)
C14 C13 H13 120.3
C12 C13 H13 120.3
C13 C14 C15 121.9(3)
C13 C14 H14 119.0
C15 C14 H14 119.0
C14 C15 C10 117.8(3)
C14 C15 C17 122.0(3)
C10 C15 C17 120.2(2)
C11 C16 H16A 109.5
C11 C16 H16B 109.5
H16A C16 H16B 109.5
C11 C16 H16C 109.5
H16A C16 H16C 109.5
H16B C16 H16C 109.5
C15 C17 H17A 109.5
C15 C17 H17B 109.5
H17A C17 H17B 109.5
C15 C17 H17C 109.5
H17A C17 H17C 109.5
H17B C17 H17C 109.5
C19 C18 C23 119.3(2)
C19 C18 N3 123.2(2)
C23 C18 N3 117.43(18)
C18 C19 C20 119.8(2)
C18 C19 H19 120.1
C20 C19 H19 120.1
C21 C20 C19 120.8(2)
C21 C20 H20 119.6
C19 C20 H20 119.6
C20 C21 C22 119.9(2)
C20 C21 H21 120.1
C22 C21 H21 120.1
C21 C22 C23 120.0(2)
C21 C22 H22 120.0
C23 C22 H22 120.0
C22 C23 C18 120.2(2)
C22 C23 H23 119.9
C18 C23 H23 119.9

loop_
_geom_bond_atom_site_label_1
_geom_bond_atom_site_label_2
_geom_bond_distance
N1 C9 1.365(2)
N1 C1 1.421(2)
N1 H1 0.8700
N2 C9 1.266(2)
N2 C10 1.407(3)
N3 C9 1.376(2)
N3 C18 1.418(3)
N3 H3 0.8699
C1 C2 1.381(3)
C1 C6 1.393(3)
C2 C3 1.382(3)
C2 C7 1.501(4)
C3 C4 1.363(4)
C3 H3A 0.9500
C4 C5 1.362(3)
C4 H4 0.9500
C5 C6 1.381(3)
C5 H5 0.9500
C6 C8 1.503(3)
C7 H7A 0.9800
C7 H7B 0.9800
C7 H7C 0.9800
C8 H8A 0.9800
C8 H8B 0.9800
C8 H8C 0.9800
C10 C11 1.387(3)
C10 C15 1.405(3)
C11 C12 1.370(4)
C11 C16 1.499(4)
C12 C13 1.368(5)
C12 H12 0.9500
C13 C14 1.363(5)
C13 H13 0.9500
C14 C15 1.386(4)
C14 H14 0.9500
C15 C17 1.503(4)
C16 H16A 0.9800
C16 H16B 0.9800
C16 H16C 0.9800
C17 H17A 0.9800
C17 H17B 0.9800
C17 H17C 0.9800
C18 C19 1.370(3)
C18 C23 1.385(3)
C19 C20 1.385(3)
C19 H19 0.9500
C20 C21 1.358(3)
C20 H20 0.9500
C21 C22 1.371(4)
C21 H21 0.9500
C22 C23 1.380(3)
C22 H22 0.9500
C23 H23 0.9500

loop_
_geom_hbond_atom_site_label_D
_geom_hbond_atom_site_label_H
_geom_hbond_atom_site_label_A
_geom_hbond_site_symmetry_A
_geom_hbond_distance_DH
_geom_hbond_distance_HA
_geom_hbond_distance_DA
_geom_hbond_angle_DHA
C4 H4 N2 4_575 0.95 2.61 3.457(3) 148

loop_
_geom_torsion_atom_site_label_1
_geom_torsion_atom_site_label_2
_geom_torsion_atom_site_label_3
_geom_torsion_atom_site_label_4
_geom_torsion
C9 N1 C1 C2 82.9(3)
C9 N1 C1 C6 -101.1(2)
C6 C1 C2 C3 0.0(3)
N1 C1 C2 C3 175.9(2)
C6 C1 C2 C7 -178.4(2)
N1 C1 C2 C7 -2.5(3)
C1 C2 C3 C4 -0.9(4)
C7 C2 C3 C4 177.5(2)
C2 C3 C4 C5 1.4(4)
C3 C4 C5 C6 -1.0(4)
C4 C5 C6 C1 0.1(3)
C4 C5 C6 C8 -179.4(2)
C2 C1 C6 C5 0.4(3)
N1 C1 C6 C5 -175.5(2)
C2 C1 C6 C8 179.9(2)
N1 C1 C6 C8 4.0(3)
C10 N2 C9 N1 2.6(3)
C10 N2 C9 N3 -178.32(19)
C1 N1 C9 N2 -177.0(2)
C1 N1 C9 N3 3.9(3)
C18 N3 C9 N2 15.3(3)
C18 N3 C9 N1 -165.6(2)
C9 N2 C10 C11 94.0(2)
C9 N2 C10 C15 -93.7(2)
C15 C10 C11 C12 -1.3(3)
N2 C10 C11 C12 170.91(19)
C15 C10 C11 C16 -179.4(2)
N2 C10 C11 C16 -7.3(3)
C10 C11 C12 C13 0.7(4)
C16 C11 C12 C13 178.9(3)
C11 C12 C13 C14 0.5(4)
C12 C13 C14 C15 -1.0(5)
C13 C14 C15 C10 0.4(4)
C13 C14 C15 C17 -176.4(3)
C11 C10 C15 C14 0.7(3)
N2 C10 C15 C14 -171.5(2)
C11 C10 C15 C17 177.6(2)
N2 C10 C15 C17 5.4(3)
C9 N3 C18 C19 -37.2(3)
C9 N3 C18 C23 144.1(2)
C23 C18 C19 C20 -2.8(3)
N3 C18 C19 C20 178.5(2)
C18 C19 C20 C21 1.8(3)
C19 C20 C21 C22 0.3(4)
C20 C21 C22 C23 -1.4(4)
C21 C22 C23 C18 0.4(4)
C19 C18 C23 C22 1.8(3)
N3 C18 C23 C22 -179.54(19)

_cod_database_fobs_code 2240879
